data_7211019
loop_
_publ_author_name
'Zhang, Muwei'
'Chen, Ying-Pin'
'Zhou, Hong-Cai'

_publ_section_title
;
 Structural design of porous coordination networks from tetrahedral
 building units
;
_journal_issue 45
_journal_name_full CrystEngComm
_journal_page_first 9544
_journal_paper_doi 10.1039/c3ce41105b
_journal_volume 15
_journal_year 2013
_chemical_formula_moiety 'Zn2 O2 (C28 H16 O8 Si)'
_chemical_formula_sum 'C28 H16 O10 Si Zn2'
_chemical_formula_weight 671.24
_chemical_name_systematic
; 
 ? 
;
_space_group_IT_number 131
_symmetry_cell_setting tetragonal
_symmetry_space_group_name_Hall '-P 4c 2'
_symmetry_space_group_name_H-M 'P 42/m m c'
_atom_sites_solution_hydrogens geom
_atom_sites_solution_primary direct
_atom_sites_solution_secondary difmap
_audit_creation_method SHELXL-97
_cell_angle_alpha 90.00
_cell_angle_beta 90.00
_cell_angle_gamma 90.00
_cell_formula_units_Z 2
_cell_length_a 12.706(4)
_cell_length_b 12.706(4)
_cell_length_c 23.817(8)
_cell_measurement_reflns_used 5837
_cell_measurement_temperature 110(2)
_cell_measurement_theta_max 19.8041
_cell_measurement_theta_min 2.2668
_cell_volume 3845(2)
_computing_cell_refinement 'SAINT+ ver. (Bruker, 2001)'
_computing_data_collection 'APEX2  (Bruker, 2008)'
_computing_data_reduction 'SAINT+ ver. (Bruker, 2001)'
_computing_molecular_graphics 'SHELXTL (Sheldrick, 2008)'
_computing_publication_material 'SHELXTL (Sheldrick, 2008)'
_computing_structure_refinement 'SHELXL-97 (Sheldrick, 2008)'
_computing_structure_solution 'SHELXS-97 (Sheldrick, 2008)'
_diffrn_ambient_temperature 110(2)
_diffrn_measured_fraction_theta_full 0.998
_diffrn_measured_fraction_theta_max 0.998
_diffrn_measurement_device_type 'Bruker SMART APEX II CCD area detector'
_diffrn_measurement_method 'phi and omega scans'
_diffrn_radiation_monochromator graphite
_diffrn_radiation_source 'fine-focus sealed tube'
_diffrn_radiation_type MoK\a
_diffrn_radiation_wavelength 0.71073
_diffrn_reflns_av_R_equivalents 0.0719
_diffrn_reflns_av_sigmaI/netI 0.0388
_diffrn_reflns_limit_h_max 16
_diffrn_reflns_limit_h_min -16
_diffrn_reflns_limit_k_max 16
_diffrn_reflns_limit_k_min -16
_diffrn_reflns_limit_l_max 31
_diffrn_reflns_limit_l_min -31
_diffrn_reflns_number 43156
_diffrn_reflns_theta_full 28.26
_diffrn_reflns_theta_max 28.26
_diffrn_reflns_theta_min 1.60
_exptl_absorpt_coefficient_mu 0.660
_exptl_absorpt_correction_T_max 0.8266
_exptl_absorpt_correction_T_min 0.7782
_exptl_absorpt_correction_type multi-scan
_exptl_absorpt_process_details 'SADABS (Sheldrick, 2008)'
_exptl_crystal_colour Colorless
_exptl_crystal_density_diffrn 0.580
_exptl_crystal_density_meas ?
_exptl_crystal_density_method 'not measured'
_exptl_crystal_description Columnar
_exptl_crystal_F_000 676
_exptl_crystal_size_max 0.40
_exptl_crystal_size_mid 0.40
_exptl_crystal_size_min 0.30
_platon_squeeze_details
;
;
_refine_diff_density_max 0.410
_refine_diff_density_min -0.282
_refine_diff_density_rms 0.047
_refine_ls_extinction_method none
_refine_ls_goodness_of_fit_ref 1.008
_refine_ls_hydrogen_treatment constr
_refine_ls_matrix_type full
_refine_ls_number_parameters 56
_refine_ls_number_reflns 2645
_refine_ls_number_restraints 0
_refine_ls_restrained_S_all 1.008
_refine_ls_R_factor_all 0.1014
_refine_ls_R_factor_gt 0.0537
_refine_ls_shift/su_max 0.000
_refine_ls_shift/su_mean 0.000
_refine_ls_structure_factor_coef Fsqd
_refine_ls_weighting_details 'calc w=1/[\s^2^(Fo^2^)+(0.0300P)^2^+3.0000P] where P=(Fo^2^+2Fc^2^)/3'
_refine_ls_weighting_scheme calc
_refine_ls_wR_factor_gt 0.1166
_refine_ls_wR_factor_ref 0.1270
_reflns_number_gt 1556
_reflns_number_total 2645
_reflns_threshold_expression >2sigma(I)
_cod_data_source_file c3ce41105b.txt
_cod_data_source_block p42mmc_sq
_cod_depositor_comments
;
The following automatic conversions were performed:

'_symmetry_cell_setting' value 'Tetragonal' changed to 'tetragonal'
according to /home/saulius/struct/CIF-dictionaries/cif_core.dic
dictionary named 'cif_core.dic' version 2.4.2 from 2011-04-26.

Automatic conversion script
Id: cif_fix_values 1891 2012-01-12 08:04:46Z andrius 

The following automatic conversions were performed:

'_exptl_crystal_density_meas' value 'not measured' was changed to '?'
- the value is perceived as not measured.

Automatic conversion script
Id: cif_fix_values 3008 2015-01-20 13:52:24Z robertas 
;
_cod_original_sg_symbol_H-M P4(2)/mmc
_cod_database_code 7211019

loop_
_symmetry_equiv_pos_as_xyz
'x, y, z'
'-y, x, z+1/2'
'-x, -y, z'
'y, -x, z+1/2'
'x, -y, -z'
'-x, y, -z'
'y, x, -z+1/2'
'-y, -x, -z+1/2'
'-x, -y, -z'
'y, -x, -z-1/2'
'x, y, -z'
'-y, x, -z-1/2'
'-x, y, z'
'x, -y, z'
'-y, -x, z-1/2'
'y, x, z-1/2'

loop_
_atom_site_label
_atom_site_type_symbol
_atom_site_fract_x
_atom_site_fract_y
_atom_site_fract_z
_atom_site_U_iso_or_equiv
_atom_site_adp_type
_atom_site_occupancy
_atom_site_symmetry_multiplicity
_atom_site_calc_flag
_atom_site_refinement_flags
Zn1 Zn 0.38242(3) 0.0000 0.0000 0.06659(10) Uani 1 4 d S
Si1 Si 0.5000 0.5000 0.2500 0.0623(3) Uani 1 8 d S
C1 C 0.5000 0.38257(15) 0.20289(6) 0.0651(6) Uani 1 2 d S
C4 C 0.5000 0.22450(15) 0.12061(7) 0.0729(7) Uani 1 2 d S
O1 O 0.41151(9) 0.11044(8) 0.05860(4) 0.1000(4) Uani 1 1 d .
C2 C 0.40631(12) 0.34073(13) 0.18193(5) 0.0887(5) Uani 1 1 d .
H2 H 0.3409 0.3664 0.1956 0.106 Uiso 1 1 calc R
C5 C 0.5000 0.14120(16) 0.07636(8) 0.0841(8) Uani 1 2 d S
C3 C 0.40723(13) 0.26308(12) 0.14188(6) 0.0880(5) Uani 1 1 d .
H3 H 0.3424 0.2355 0.1286 0.106 Uiso 1 1 calc R
O2 O 0.22767(19) 0.0000 0.0000 0.1305(11) Uani 1 4 d S

loop_
_atom_site_aniso_label
_atom_site_aniso_U_11
_atom_site_aniso_U_22
_atom_site_aniso_U_33
_atom_site_aniso_U_23
_atom_site_aniso_U_13
_atom_site_aniso_U_12
Zn1 0.0865(2) 0.06033(18) 0.05295(15) 0.000 0.000 0.000
Si1 0.0753(4) 0.0753(4) 0.0362(4) 0.000 0.000 0.000
C1 0.0881(12) 0.0717(12) 0.0356(8) 0.0029(9) 0.000 0.000
C4 0.1120(15) 0.0598(11) 0.0469(9) 0.0002(9) 0.000 0.000
O1 0.1316(9) 0.0866(7) 0.0818(6) -0.0260(6) 0.0030(7) -0.0071(7)
C2 0.0866(10) 0.1088(11) 0.0705(8) -0.0267(8) 0.0009(8) 0.0006(9)
C5 0.1322(18) 0.0676(13) 0.0526(10) 0.0000(10) 0.000 0.000
C3 0.0948(10) 0.0918(10) 0.0774(8) -0.0246(8) -0.0029(8) -0.0105(9)
O2 0.0813(16) 0.146(2) 0.164(2) 0.000 0.000 0.000

loop_
_atom_type_symbol
_atom_type_description
_atom_type_scat_dispersion_real
_atom_type_scat_dispersion_imag
_atom_type_scat_source
C C 0.0033 0.0016 'International Tables Vol C Tables 4.2.6.8 and 6.1.1.4'
H H 0.0000 0.0000 'International Tables Vol C Tables 4.2.6.8 and 6.1.1.4'
O O 0.0106 0.0060 'International Tables Vol C Tables 4.2.6.8 and 6.1.1.4'
Si Si 0.0817 0.0704 'International Tables Vol C Tables 4.2.6.8 and 6.1.1.4'
Zn Zn 0.2839 1.4301 'International Tables Vol C Tables 4.2.6.8 and 6.1.1.4'

loop_
_geom_angle_atom_site_label_1
_geom_angle_atom_site_label_2
_geom_angle_atom_site_label_3
_geom_angle
_geom_angle_site_symmetry_1
_geom_angle_site_symmetry_3
O2 Zn1 O1 100.58(4) . 5
O2 Zn1 O1 100.58(4) . 14
O1 Zn1 O1 87.77(6) 5 14
O2 Zn1 O1 100.58(4) . 11
O1 Zn1 O1 88.37(6) 5 11
O1 Zn1 O1 158.84(7) 14 11
O2 Zn1 O1 100.58(4) . .
O1 Zn1 O1 158.84(7) 5 .
O1 Zn1 O1 88.37(6) 14 .
O1 Zn1 O1 87.77(6) 11 .
O2 Zn1 Zn1 180.0 . 9_655
O1 Zn1 Zn1 79.42(4) 5 9_655
O1 Zn1 Zn1 79.42(4) 14 9_655
O1 Zn1 Zn1 79.42(4) 11 9_655
O1 Zn1 Zn1 79.42(4) . 9_655
C1 Si1 C1 106.12(11) 12_656 10_566
C1 Si1 C1 111.17(5) 12_656 3_665
C1 Si1 C1 111.17(5) 10_566 3_665
C1 Si1 C1 111.17(5) 12_656 .
C1 Si1 C1 111.17(5) 10_566 .
C1 Si1 C1 106.12(11) 3_665 .
C2 C1 C2 117.02(18) 13_655 .
C2 C1 Si1 121.28(9) 13_655 .
C2 C1 Si1 121.28(9) . .
C3 C4 C3 118.24(18) . 13_655
C3 C4 C5 120.87(9) . .
C3 C4 C5 120.87(9) 13_655 .
C5 O1 Zn1 127.67(11) . .
C1 C2 C3 121.00(15) . .
C1 C2 H2 119.5 . .
C3 C2 H2 119.5 . .
O1 C5 O1 125.76(19) 13_655 .
O1 C5 C4 117.10(9) 13_655 .
O1 C5 C4 117.10(9) . .
C4 C3 C2 121.35(15) . .
C4 C3 H3 119.3 . .
C2 C3 H3 119.3 . .

loop_
_geom_bond_atom_site_label_1
_geom_bond_atom_site_label_2
_geom_bond_distance
_geom_bond_site_symmetry_2
Zn1 O2 1.966(3) .
Zn1 O1 2.0134(11) 5
Zn1 O1 2.0134(11) 14
Zn1 O1 2.0134(11) 11
Zn1 O1 2.0134(11) .
Zn1 Zn1 2.9881(12) 9_655
Si1 C1 1.8669(19) 12_656
Si1 C1 1.8669(19) 10_566
Si1 C1 1.8669(19) 3_665
Si1 C1 1.8669(18) .
C1 C2 1.3960(18) 13_655
C1 C2 1.3960(18) .
C4 C3 1.3734(18) .
C4 C3 1.3734(18) 13_655
C4 C5 1.494(3) .
O1 C5 1.2633(15) .
C2 C3 1.373(2) .
C2 H2 0.9500 .
C5 O1 1.2633(15) 13_655
C3 H3 0.9500 .

loop_
_geom_torsion_atom_site_label_1
_geom_torsion_atom_site_label_2
_geom_torsion_atom_site_label_3
_geom_torsion_atom_site_label_4
_geom_torsion
_geom_torsion_site_symmetry_1
_geom_torsion_site_symmetry_4
C1 Si1 C1 C2 -34.82(11) 12_656 13_655
C1 Si1 C1 C2 -152.81(16) 10_566 13_655
C1 Si1 C1 C2 86.19(13) 3_665 13_655
C1 Si1 C1 C2 152.81(16) 12_656 .
C1 Si1 C1 C2 34.82(11) 10_566 .
C1 Si1 C1 C2 -86.19(13) 3_665 .
O2 Zn1 O1 C5 178.61(14) . .
O1 Zn1 O1 C5 -1.38(14) 5 .
O1 Zn1 O1 C5 78.15(15) 14 .
O1 Zn1 O1 C5 -81.04(15) 11 .
Zn1 Zn1 O1 C5 -1.39(14) 9_655 .
C2 C1 C2 C3 -1.0(3) 13_655 .
Si1 C1 C2 C3 171.70(12) . .
Zn1 O1 C5 O1 3.0(3) . 13_655
Zn1 O1 C5 C4 -179.67(11) . .
C3 C4 C5 O1 179.42(16) . 13_655
C3 C4 C5 O1 -1.9(3) 13_655 13_655
C3 C4 C5 O1 1.8(3) . .
C3 C4 C5 O1 -179.42(16) 13_655 .
C3 C4 C3 C2 2.2(3) 13_655 .
C5 C4 C3 C2 -179.00(16) . .
C1 C2 C3 C4 -0.6(2) . .

loop_
_platon_squeeze_void_nr
_platon_squeeze_void_average_x
_platon_squeeze_void_average_y
_platon_squeeze_void_average_z
_platon_squeeze_void_volume
_platon_squeeze_void_count_electrons
_platon_squeeze_void_content
1 -0.018 -0.013 -0.005 2812 1017 ' '
